data_4336052
loop_
_publ_author_name
'Han-Qing Wu'
'Ping Ju'
'Huan He'
'Bai-Feng Yang'
'Guo-Yu Yang'

_publ_contact_author_email ygy@bit.edu.cn
_publ_contact_author_name 'Prof. Guo-Yu Yang'
_publ_section_title
;
 Three New Mixed-Alkali- and Alkaline-Earth-Metal Borates: From 1D Chain
 to 2D Layer to 3D Framework
;
_journal_name_full 'Inorganic Chemistry'
_journal_page_first 10566
_journal_page_last 10570
_journal_paper_doi 10.1021/ic4015465
_journal_volume 52
_journal_year 2013
_chemical_formula_sum 'B14 Ba2 H16 K4 O33'
_chemical_formula_weight 1126.55
_chemical_name_systematic
; 
 ? 
;
_space_group_IT_number 2
_symmetry_cell_setting triclinic
_symmetry_space_group_name_Hall '-P 1'
_symmetry_space_group_name_H-M 'P -1'
_atom_sites_solution_hydrogens geom
_atom_sites_solution_primary direct
_atom_sites_solution_secondary difmap
_audit_creation_method SHELXL-97
_cell_angle_alpha 106.889(6)
_cell_angle_beta 95.075(4)
_cell_angle_gamma 105.890(4)
_cell_formula_units_Z 2
_cell_length_a 9.0768(3)
_cell_length_b 12.9220(8)
_cell_length_c 13.3452(9)
_cell_measurement_temperature 296(2)
_cell_measurement_theta_max 25.2
_cell_volume 1416.32(15)
_computing_structure_refinement 'SHELXL-97 (Sheldrick, 1997)'
_computing_structure_solution 'SHELXS-97 (Sheldrick, 1990)'
_diffrn_ambient_temperature 296(2)
_diffrn_measured_fraction_theta_full 0.998
_diffrn_measured_fraction_theta_max 0.998
_diffrn_radiation_monochromator graphite
_diffrn_radiation_source 'fine-focus sealed tube'
_diffrn_radiation_type MoK\a
_diffrn_radiation_wavelength 0.71073
_diffrn_reflns_av_R_equivalents 0.0238
_diffrn_reflns_av_sigmaI/netI 0.0329
_diffrn_reflns_limit_h_max 10
_diffrn_reflns_limit_h_min -9
_diffrn_reflns_limit_k_max 13
_diffrn_reflns_limit_k_min -15
_diffrn_reflns_limit_l_max 15
_diffrn_reflns_limit_l_min -15
_diffrn_reflns_number 11608
_diffrn_reflns_theta_full 25.20
_diffrn_reflns_theta_max 25.20
_diffrn_reflns_theta_min 2.87
_exptl_absorpt_coefficient_mu 3.484
_exptl_absorpt_correction_T_max 0.6412
_exptl_absorpt_correction_T_min 0.4885
_exptl_absorpt_correction_type multi-scan
_exptl_crystal_colour colorless
_exptl_crystal_density_diffrn 2.642
_exptl_crystal_description block
_exptl_crystal_F_000 1076
_exptl_crystal_size_max 0.24
_exptl_crystal_size_mid 0.18
_exptl_crystal_size_min 0.14
_refine_diff_density_max 0.580
_refine_diff_density_min -0.567
_refine_diff_density_rms 0.101
_refine_ls_extinction_method none
_refine_ls_goodness_of_fit_ref 1.028
_refine_ls_hydrogen_treatment mixed
_refine_ls_matrix_type full
_refine_ls_number_parameters 509
_refine_ls_number_reflns 5089
_refine_ls_number_restraints 18
_refine_ls_restrained_S_all 1.026
_refine_ls_R_factor_all 0.0308
_refine_ls_R_factor_gt 0.0231
_refine_ls_shift/su_max 0.001
_refine_ls_shift/su_mean 0.000
_refine_ls_structure_factor_coef Fsqd
_refine_ls_weighting_details 'calc w=1/[\s^2^(Fo^2^)+(0.0247P)^2^+0.2076P] where P=(Fo^2^+2Fc^2^)/3'
_refine_ls_weighting_scheme calc
_refine_ls_wR_factor_gt 0.0528
_refine_ls_wR_factor_ref 0.0554
_reflns_number_gt 4304
_reflns_number_total 5089
_reflns_threshold_expression >2sigma(I)
_cod_data_source_file ic4015465_si_002_2.cif
_cod_data_source_block 1
_cod_original_cell_volume 1416.32(14)
_cod_original_formula_sum ' B14  Ba2 H16 K4  O33 '
_cod_database_code 4336052

loop_
_symmetry_equiv_pos_as_xyz
'x, y, z'
'-x, -y, -z'

loop_
_atom_site_label
_atom_site_type_symbol
_atom_site_fract_x
_atom_site_fract_y
_atom_site_fract_z
_atom_site_U_iso_or_equiv
_atom_site_adp_type
_atom_site_occupancy
_atom_site_symmetry_multiplicity
_atom_site_calc_flag
_atom_site_refinement_flags
B1 B -0.3696(4) 0.6268(3) 1.1396(3) 0.0113(8) Uani 1 1 d .
B2 B -0.2115(4) 0.5044(3) 1.1606(3) 0.0124(8) Uani 1 1 d .
B3 B -0.0854(4) 0.7158(3) 1.2421(3) 0.0097(8) Uani 1 1 d .
B4 B 0.0787(4) 0.8578(3) 1.4116(3) 0.0094(8) Uani 1 1 d .
B5 B 0.1582(4) 0.8810(3) 1.2418(3) 0.0076(7) Uani 1 1 d .
B6 B 0.3889(4) 0.8829(3) 1.1509(3) 0.0102(8) Uani 1 1 d .
B7 B 0.2156(4) 0.9835(3) 1.1081(3) 0.0085(7) Uani 1 1 d .
B8 B 0.0831(4) 0.8516(3) 0.9114(3) 0.0084(7) Uani 1 1 d .
B9 B -0.0856(4) 0.7081(3) 0.7420(3) 0.0092(7) Uani 1 1 d .
B10 B -0.2177(4) 0.5004(3) 0.6957(3) 0.0120(8) Uani 1 1 d .
B11 B -0.3863(4) 0.6257(3) 0.7000(3) 0.0135(8) Uani 1 1 d .
B12 B 0.1627(4) 0.8676(3) 0.7382(3) 0.0072(7) Uani 1 1 d .
B13 B 0.2163(4) 0.9772(3) 0.6087(3) 0.0085(7) Uani 1 1 d .
B14 B 0.3846(4) 0.8675(3) 0.6406(3) 0.0113(8) Uani 1 1 d .
Ba1 Ba 0.82144(2) 0.858729(16) 0.594289(14) 0.01082(7) Uani 1 1 d .
Ba2 Ba 0.82862(2) 0.872590(16) 1.099632(14) 0.00956(7) Uani 1 1 d .
K1 K -0.20033(10) 0.41419(8) 1.37842(7) 0.0325(2) Uani 1 1 d .
K2 K -0.15837(9) 0.36971(7) 0.91199(6) 0.02202(18) Uani 1 1 d .
K3 K 0.43961(9) 0.83512(7) 0.39739(6) 0.01958(18) Uani 1 1 d .
K4 K 0.44207(8) 0.83332(7) 0.89986(6) 0.01682(17) Uani 1 1 d .
O1 O -0.5242(3) 0.6305(2) 1.16158(19) 0.0171(5) Uani 1 1 d D
O2 O -0.3589(3) 0.6456(2) 1.03563(18) 0.0161(5) Uani 1 1 d D
O3 O -0.3545(2) 0.51227(19) 1.13194(18) 0.0145(5) Uani 1 1 d .
O4 O -0.2465(2) 0.71692(18) 1.21974(16) 0.0098(5) Uani 1 1 d .
O5 O -0.2005(3) 0.3953(2) 1.1409(2) 0.0213(6) Uani 1 1 d D
O6 O -0.0819(2) 0.59537(19) 1.20490(17) 0.0122(5) Uani 1 1 d .
O7 O -0.0344(2) 0.75694(18) 1.35811(16) 0.0113(5) Uani 1 1 d .
O8 O 0.0933(2) 0.8924(2) 1.51918(17) 0.0139(5) Uani 1 1 d .
O9 O 0.1729(2) 0.91984(18) 1.36005(16) 0.0090(5) Uani 1 1 d .
O10 O 0.0168(2) 0.78497(18) 1.19246(16) 0.0090(5) Uani 1 1 d .
O11 O 0.2975(2) 0.84473(18) 1.21640(16) 0.0102(5) Uani 1 1 d .
O12 O 0.5036(3) 0.8339(2) 1.1211(2) 0.0183(6) Uani 1 1 d D
O13 O 0.3673(2) 0.95906(19) 1.10436(17) 0.0117(5) Uani 1 1 d .
O14 O 0.2360(3) 1.0929(2) 1.09266(18) 0.0140(5) Uani 1 1 d D
O15 O 0.1584(2) 0.97859(18) 1.20600(15) 0.0079(5) Uani 1 1 d .
O16 O 0.0979(2) 0.8926(2) 1.01832(16) 0.0142(5) Uani 1 1 d .
O17 O -0.0352(2) 0.75332(19) 0.85930(17) 0.0128(5) Uani 1 1 d .
O18 O -0.0839(2) 0.58694(18) 0.71038(17) 0.0114(5) Uani 1 1 d .
O19 O -0.2144(3) 0.3916(2) 0.6850(2) 0.0249(6) Uani 1 1 d D
O20 O -0.3627(2) 0.51289(19) 0.68972(18) 0.0153(5) Uani 1 1 d .
O21 O -0.4681(3) 0.6573(2) 0.7863(2) 0.0329(7) Uani 1 1 d D
O22 O -0.4930(3) 0.6124(2) 0.6017(2) 0.0261(6) Uani 1 1 d D
O23 O -0.2408(2) 0.71317(19) 0.71154(17) 0.0117(5) Uani 1 1 d .
O24 O 0.0205(2) 0.77205(18) 0.68976(16) 0.0099(5) Uani 1 1 d .
O25 O 0.2987(2) 0.82882(19) 0.70759(16) 0.0099(5) Uani 1 1 d .
O26 O 0.4999(3) 0.8207(2) 0.6053(2) 0.0179(5) Uani 1 1 d D
O27 O 0.3635(2) 0.94748(19) 0.59887(17) 0.0130(5) Uani 1 1 d .
O28 O 0.2423(3) 1.0896(2) 0.59954(18) 0.0146(5) Uani 1 1 d .
O29 O 0.1623(2) 0.96748(18) 0.70628(16) 0.0082(5) Uani 1 1 d .
O30 O 0.1824(2) 0.90607(18) 0.85693(16) 0.0092(5) Uani 1 1 d .
O1W O 0.0224(4) 0.3749(2) 1.5118(2) 0.0410(8) Uani 1 1 d D
H1W H -0.0175 0.3258 1.4506 0.062 Uiso 1 1 d RD
H2W H 0.0275 0.3363 1.5531 0.062 Uiso 1 1 d RD
O2W O -0.1192(3) 0.5866(2) 0.94915(19) 0.0235(6) Uani 1 1 d D
H3W H -0.2034 0.5949 0.9679 0.035 Uiso 1 1 d RD
H4W H -0.0800 0.6432 0.9291 0.035 Uiso 1 1 d RD
O3W O 0.6313(3) 0.6712(2) 0.4104(2) 0.0349(7) Uani 1 1 d D
H5W H 0.6791 0.6806 0.3601 0.052 Uiso 1 1 d RD
H6W H 0.5517 0.6130 0.3809 0.052 Uiso 1 1 d RD
H1 H -0.547(5) 0.598(4) 1.203(3) 0.052 Uiso 1 1 d D
H2 H -0.439(4) 0.608(3) 0.993(3) 0.052 Uiso 1 1 d D
H19 H -0.124(3) 0.397(4) 0.700(4) 0.052 Uiso 1 1 d D
H21 H -0.513(5) 0.603(3) 0.803(4) 0.052 Uiso 1 1 d D
H14 H 0.243(6) 1.145(3) 1.148(2) 0.052 Uiso 1 1 d D
H28 H 0.247(6) 1.138(4) 0.657(4) 0.052 Uiso 1 1 d .
H26 H 0.495(5) 0.760(2) 0.614(4) 0.052 Uiso 1 1 d D
H12 H 0.502(5) 0.784(3) 1.145(4) 0.052 Uiso 1 1 d D
H22 H -0.450(5) 0.593(4) 0.554(3) 0.052 Uiso 1 1 d D
H5 H -0.116(3) 0.400(4) 1.170(3) 0.041(14) Uiso 1 1 d D

loop_
_atom_site_aniso_label
_atom_site_aniso_U_11
_atom_site_aniso_U_22
_atom_site_aniso_U_33
_atom_site_aniso_U_23
_atom_site_aniso_U_13
_atom_site_aniso_U_12
B1 0.0106(19) 0.010(2) 0.013(2) 0.0047(17) 0.0027(15) 0.0026(15)
B2 0.016(2) 0.011(2) 0.0110(19) 0.0042(16) 0.0055(16) 0.0034(16)
B3 0.0095(18) 0.012(2) 0.0092(19) 0.0052(16) 0.0014(15) 0.0034(15)
B4 0.0089(18) 0.014(2) 0.0080(19) 0.0040(16) 0.0032(15) 0.0067(15)
B5 0.0059(18) 0.010(2) 0.0074(18) 0.0025(15) 0.0025(14) 0.0035(14)
B6 0.0038(18) 0.012(2) 0.0113(19) 0.0003(16) -0.0026(15) 0.0010(15)
B7 0.0086(18) 0.011(2) 0.0049(18) 0.0029(15) 0.0008(14) 0.0023(15)
B8 0.0053(18) 0.007(2) 0.013(2) 0.0048(16) -0.0002(14) 0.0014(14)
B9 0.0083(18) 0.0049(19) 0.0124(19) 0.0020(15) -0.0009(15) 0.0007(14)
B10 0.013(2) 0.009(2) 0.013(2) 0.0026(16) 0.0018(16) 0.0027(15)
B11 0.0117(19) 0.012(2) 0.021(2) 0.0093(17) 0.0039(16) 0.0044(16)
B12 0.0070(18) 0.008(2) 0.0068(18) 0.0035(15) 0.0015(14) 0.0020(14)
B13 0.0073(18) 0.011(2) 0.0078(18) 0.0044(16) 0.0032(14) 0.0011(15)
B14 0.0084(19) 0.013(2) 0.0099(19) 0.0027(16) -0.0011(15) 0.0022(15)
Ba1 0.00993(11) 0.01186(12) 0.01184(11) 0.00519(9) 0.00254(8) 0.00369(8)
Ba2 0.00893(11) 0.01030(12) 0.01046(11) 0.00475(8) 0.00202(8) 0.00311(8)
K1 0.0268(5) 0.0265(5) 0.0392(5) 0.0082(4) 0.0057(4) 0.0034(4)
K2 0.0208(4) 0.0143(4) 0.0253(5) 0.0004(3) 0.0049(3) 0.0030(3)
K3 0.0149(4) 0.0270(5) 0.0183(4) 0.0117(4) 0.0015(3) 0.0048(3)
K4 0.0138(4) 0.0203(4) 0.0173(4) 0.0070(3) 0.0028(3) 0.0060(3)
O1 0.0101(12) 0.0189(14) 0.0249(14) 0.0109(11) 0.0041(10) 0.0043(10)
O2 0.0168(13) 0.0151(14) 0.0143(13) 0.0054(11) 0.0009(10) 0.0018(10)
O3 0.0110(12) 0.0089(13) 0.0206(13) 0.0033(10) -0.0002(10) 0.0009(9)
O4 0.0086(11) 0.0090(12) 0.0107(11) 0.0011(9) 0.0021(9) 0.0030(9)
O5 0.0141(14) 0.0102(14) 0.0398(16) 0.0084(12) 0.0030(12) 0.0044(11)
O6 0.0112(12) 0.0073(12) 0.0170(12) 0.0025(10) 0.0019(9) 0.0031(9)
O7 0.0119(12) 0.0104(13) 0.0087(12) 0.0049(10) 0.0006(9) -0.0029(9)
O8 0.0104(12) 0.0178(14) 0.0087(12) 0.0037(10) 0.0018(9) -0.0025(10)
O9 0.0084(11) 0.0106(12) 0.0068(11) 0.0035(10) 0.0021(9) 0.0003(9)
O10 0.0097(11) 0.0099(12) 0.0063(11) 0.0021(9) 0.0002(9) 0.0022(9)
O11 0.0090(11) 0.0122(13) 0.0133(12) 0.0067(10) 0.0052(9) 0.0058(9)
O12 0.0158(13) 0.0210(15) 0.0292(15) 0.0161(12) 0.0135(11) 0.0119(11)
O13 0.0086(11) 0.0149(13) 0.0157(12) 0.0085(10) 0.0072(10) 0.0048(9)
O14 0.0216(13) 0.0110(13) 0.0124(12) 0.0064(10) 0.0055(10) 0.0062(10)
O15 0.0101(11) 0.0086(12) 0.0053(11) 0.0023(9) 0.0026(9) 0.0027(9)
O16 0.0119(12) 0.0188(14) 0.0063(12) 0.0017(10) 0.0033(9) -0.0019(10)
O17 0.0151(12) 0.0110(13) 0.0093(12) 0.0044(10) 0.0020(9) -0.0015(10)
O18 0.0087(11) 0.0079(12) 0.0167(12) 0.0032(10) 0.0025(9) 0.0019(9)
O19 0.0157(13) 0.0119(14) 0.0473(18) 0.0098(13) 0.0049(13) 0.0048(11)
O20 0.0099(12) 0.0096(13) 0.0250(14) 0.0059(11) 0.0025(10) 0.0007(9)
O21 0.0425(17) 0.0208(16) 0.0503(19) 0.0203(15) 0.0354(15) 0.0161(13)
O22 0.0201(15) 0.0206(15) 0.0335(17) 0.0076(13) -0.0091(12) 0.0057(11)
O23 0.0080(11) 0.0084(12) 0.0191(12) 0.0055(10) -0.0001(9) 0.0028(9)
O24 0.0093(11) 0.0103(12) 0.0077(11) 0.0036(9) 0.0019(9) -0.0016(9)
O25 0.0083(11) 0.0133(13) 0.0121(12) 0.0074(10) 0.0048(9) 0.0053(9)
O26 0.0163(13) 0.0188(15) 0.0289(15) 0.0146(12) 0.0133(11) 0.0116(11)
O27 0.0111(12) 0.0166(14) 0.0174(13) 0.0105(11) 0.0074(10) 0.0071(10)
O28 0.0209(13) 0.0111(13) 0.0135(13) 0.0053(10) 0.0048(10) 0.0059(10)
O29 0.0101(11) 0.0074(12) 0.0080(11) 0.0027(9) 0.0035(9) 0.0033(9)
O30 0.0081(11) 0.0104(12) 0.0078(11) 0.0030(9) 0.0019(9) 0.0008(9)
O1W 0.087(2) 0.0180(16) 0.0177(15) 0.0053(13) 0.0100(15) 0.0155(16)
O2W 0.0279(14) 0.0214(15) 0.0303(15) 0.0138(12) 0.0145(12) 0.0136(12)
O3W 0.0342(16) 0.0296(17) 0.0206(15) 0.0017(12) 0.0043(12) -0.0145(13)

loop_
_atom_type_symbol
_atom_type_description
_atom_type_scat_dispersion_real
_atom_type_scat_dispersion_imag
_atom_type_scat_source
B B 0.0013 0.0007 'International Tables Vol C Tables 4.2.6.8 and 6.1.1.4'
Ba Ba -0.3244 2.2819 'International Tables Vol C Tables 4.2.6.8 and 6.1.1.4'
K K 0.2009 0.2494 'International Tables Vol C Tables 4.2.6.8 and 6.1.1.4'
O O 0.0106 0.0060 'International Tables Vol C Tables 4.2.6.8 and 6.1.1.4'
H H 0.0000 0.0000 'International Tables Vol C Tables 4.2.6.8 and 6.1.1.4'

loop_
_geom_angle_atom_site_label_1
_geom_angle_atom_site_label_2
_geom_angle_atom_site_label_3
_geom_angle
_geom_angle_site_symmetry_1
_geom_angle_site_symmetry_3
O4 B1 O1 111.4(3) . .
O4 B1 O2 108.3(3) . .
O1 B1 O2 106.4(3) . .
O4 B1 O3 111.0(3) . .
O1 B1 O3 110.0(3) . .
O2 B1 O3 109.6(3) . .
O4 B1 Ba2 57.31(15) . 1_455
O1 B1 Ba2 109.9(2) . 1_455
O2 B1 Ba2 53.28(15) . 1_455
O3 B1 Ba2 139.8(2) . 1_455
O6 B2 O3 123.9(3) . .
O6 B2 O5 119.2(3) . .
O3 B2 O5 116.8(3) . .
O10 B3 O7 111.2(3) . .
O10 B3 O4 111.2(2) . .
O7 B3 O4 108.1(3) . .
O10 B3 O6 110.8(3) . .
O7 B3 O6 105.7(2) . .
O4 B3 O6 109.6(3) . .
O10 B3 K2 54.85(14) . 2_567
O7 B3 K2 118.39(19) . 2_567
O4 B3 K2 133.5(2) . 2_567
O6 B3 K2 56.34(14) . 2_567
O10 B3 Ba2 51.43(13) . 1_455
O7 B3 Ba2 124.9(2) . 1_455
O4 B3 Ba2 59.84(14) . 1_455
O6 B3 Ba2 129.4(2) . 1_455
K2 B3 Ba2 93.52(9) 2_567 1_455
O8 B4 O7 115.5(3) . .
O8 B4 O9 122.2(3) . .
O7 B4 O9 122.3(3) . .
O8 B4 K3 97.86(18) . 1_556
O7 B4 K3 111.6(2) . 1_556
O9 B4 K3 61.20(15) . 1_556
O10 B5 O15 111.7(2) . .
O10 B5 O9 110.4(2) . .
O15 B5 O9 107.8(3) . .
O10 B5 O11 109.5(3) . .
O15 B5 O11 109.9(2) . .
O9 B5 O11 107.3(2) . .
O10 B5 K2 56.65(15) . 2_567
O15 B5 K2 125.31(19) . 2_567
O9 B5 K2 126.69(19) . 2_567
O11 B5 K2 52.97(14) . 2_567
O10 B5 Ba2 51.06(13) . 1_455
O15 B5 Ba2 61.60(14) . 1_455
O9 B5 Ba2 116.91(18) . 1_455
O11 B5 Ba2 135.5(2) . 1_455
K2 B5 Ba2 94.18(9) 2_567 1_455
O10 B5 Ba1 126.24(19) . 2_677
O15 B5 Ba1 55.74(14) . 2_677
O9 B5 Ba1 52.06(14) . 2_677
O11 B5 Ba1 124.0(2) . 2_677
K2 B5 Ba1 176.85(12) 2_567 2_677
Ba2 B5 Ba1 88.88(8) 1_455 2_677
O10 B5 K3 116.44(19) . 1_556
O15 B5 K3 131.5(2) . 1_556
O9 B5 K3 59.77(13) . 1_556
O11 B5 K3 48.50(13) . 1_556
K2 B5 K3 79.84(8) 2_567 1_556
Ba2 B5 K3 166.57(12) 1_455 1_556
Ba1 B5 K3 97.32(9) 2_677 1_556
O13 B6 O11 124.4(3) . .
O13 B6 O12 116.6(3) . .
O11 B6 O12 118.7(3) . .
O13 B6 K2 123.5(2) . 2_567
O11 B6 K2 56.31(16) . 2_567
O12 B6 K2 86.6(2) . 2_567
O13 B6 K3 144.0(2) . 1_556
O11 B6 K3 42.32(14) . 1_556
O12 B6 K3 89.27(18) . 1_556
K2 B6 K3 79.94(8) 2_567 1_556
O14 B7 O15 112.8(3) . .
O14 B7 O16 109.3(2) . .
O15 B7 O16 106.8(3) . .
O14 B7 O13 108.0(3) . .
O15 B7 O13 112.1(2) . .
O16 B7 O13 107.6(3) . .
O14 B7 K4 54.33(15) . 2_677
O15 B7 K4 124.2(2) . 2_677
O16 B7 K4 129.00(19) . 2_677
O13 B7 K4 54.17(14) . 2_677
O14 B7 Ba2 105.59(19) . 1_455
O15 B7 Ba2 60.38(15) . 1_455
O16 B7 Ba2 52.13(14) . 1_455
O13 B7 Ba2 145.4(2) . 1_455
K4 B7 Ba2 159.92(12) 2_677 1_455
O16 B8 O17 116.7(3) . .
O16 B8 O30 122.0(3) . .
O17 B8 O30 121.3(3) . .
O16 B8 Ba2 90.22(19) . 2_677
O17 B8 Ba2 133.3(2) . 2_677
O30 B8 Ba2 49.04(14) . 2_677
O24 B9 O23 108.2(2) . .
O24 B9 O17 111.4(3) . .
O23 B9 O17 111.0(3) . .
O24 B9 O18 110.2(2) . .
O23 B9 O18 111.1(3) . .
O17 B9 O18 105.0(2) . .
O24 B9 Ba1 54.46(14) . 1_455
O23 B9 Ba1 53.89(14) . 1_455
O17 B9 Ba1 124.3(2) . 1_455
O18 B9 Ba1 130.7(2) . 1_455
O18 B10 O20 123.9(3) . .
O18 B10 O19 120.9(3) . .
O20 B10 O19 115.2(3) . .
O21 B11 O23 112.0(3) . .
O21 B11 O22 105.1(3) . .
O23 B11 O22 109.1(3) . .
O21 B11 O20 110.5(3) . .
O23 B11 O20 111.7(3) . .
O22 B11 O20 108.2(3) . .
O24 B12 O29 112.4(2) . .
O24 B12 O30 111.0(2) . .
O29 B12 O30 106.4(2) . .
O24 B12 O25 108.4(3) . .
O29 B12 O25 110.6(2) . .
O30 B12 O25 108.1(2) . .
O24 B12 Ba2 124.00(19) . 2_677
O29 B12 Ba2 53.26(14) . 2_677
O30 B12 Ba2 53.33(14) . 2_677
O25 B12 Ba2 127.6(2) . 2_677
O24 B12 Ba1 50.70(13) . 1_455
O29 B12 Ba1 62.28(14) . 1_455
O30 B12 Ba1 118.11(18) . 1_455
O25 B12 Ba1 133.49(19) . 1_455
Ba2 B12 Ba1 86.98(8) 2_677 1_455
O28 B13 O29 113.4(3) . .
O28 B13 O8 109.4(3) . 1_554
O29 B13 O8 106.3(2) . 1_554
O28 B13 O27 108.2(3) . .
O29 B13 O27 111.6(2) . .
O8 B13 O27 107.8(3) 1_554 .
O28 B13 K3 52.31(14) . 2_676
O29 B13 K3 124.1(2) . 2_676
O8 B13 K3 129.60(19) 1_554 2_676
O27 B13 K3 56.41(14) . 2_676
O28 B13 Ba1 107.77(19) . 1_455
O29 B13 Ba1 62.22(15) . 1_455
O8 B13 Ba1 48.86(13) 1_554 1_455
O27 B13 Ba1 142.4(2) . 1_455
K3 B13 Ba1 159.94(12) 2_676 1_455
O25 B14 O27 124.7(3) . .
O25 B14 O26 120.1(3) . .
O27 B14 O26 115.1(3) . .
O25 B14 K1 51.81(16) . 2_567
O27 B14 K1 139.9(2) . 2_567
O26 B14 K1 81.17(19) . 2_567
O8 Ba1 O9 94.25(6) 1_654 2_677
O8 Ba1 O23 118.57(6) 1_654 1_655
O9 Ba1 O23 130.95(6) 2_677 1_655
O8 Ba1 O24 69.55(6) 1_654 1_655
O9 Ba1 O24 128.39(6) 2_677 1_655
O23 Ba1 O24 50.48(6) 1_655 1_655
O8 Ba1 O15 113.27(6) 1_654 2_677
O9 Ba1 O15 50.98(6) 2_677 2_677
O23 Ba1 O15 81.58(6) 1_655 2_677
O24 Ba1 O15 89.78(6) 1_655 2_677
O8 Ba1 O26 161.38(7) 1_654 .
O9 Ba1 O26 83.00(6) 2_677 .
O23 Ba1 O26 75.69(6) 1_655 .
O24 Ba1 O26 126.12(6) 1_655 .
O15 Ba1 O26 79.23(7) 2_677 .
O8 Ba1 O3W 97.46(7) 1_654 .
O9 Ba1 O3W 125.22(7) 2_677 .
O23 Ba1 O3W 87.79(7) 1_655 .
O24 Ba1 O3W 105.74(7) 1_655 .
O15 Ba1 O3W 148.94(7) 2_677 .
O26 Ba1 O3W 69.86(7) . .
O8 Ba1 O28 74.49(6) 1_654 2_676
O9 Ba1 O28 69.15(6) 2_677 2_676
O23 Ba1 O28 150.19(7) 1_655 2_676
O24 Ba1 O28 140.54(6) 1_655 2_676
O15 Ba1 O28 119.61(6) 2_677 2_676
O26 Ba1 O28 87.39(6) . 2_676
O3W Ba1 O28 63.15(7) . 2_676
O8 Ba1 O29 47.68(6) 1_654 1_655
O9 Ba1 O29 83.25(6) 2_677 1_655
O23 Ba1 O29 92.84(6) 1_655 1_655
O24 Ba1 O29 49.07(6) 1_655 1_655
O15 Ba1 O29 70.44(6) 2_677 1_655
O26 Ba1 O29 148.89(6) . 1_655
O3W Ba1 O29 139.57(7) . 1_655
O28 Ba1 O29 113.28(6) 2_676 1_655
O8 Ba1 B9 94.40(8) 1_654 1_655
O9 Ba1 B9 133.57(8) 2_677 1_655
O23 Ba1 B9 25.26(7) 1_655 1_655
O24 Ba1 B9 25.28(7) 1_655 1_655
O15 Ba1 B9 83.94(7) 2_677 1_655
O26 Ba1 B9 100.84(8) . 1_655
O3W Ba1 B9 98.60(8) . 1_655
O28 Ba1 B9 156.28(8) 2_676 1_655
O29 Ba1 B9 69.83(7) 1_655 1_655
O8 Ba1 B5 104.66(8) 1_654 2_677
O9 Ba1 B5 25.52(7) 2_677 2_677
O23 Ba1 B5 106.45(7) 1_655 2_677
O24 Ba1 B5 109.68(7) 1_655 2_677
O15 Ba1 B5 25.46(7) 2_677 2_677
O26 Ba1 B5 80.60(8) . 2_677
O3W Ba1 B5 142.95(8) . 2_677
O28 Ba1 B5 94.48(7) 2_676 2_677
O29 Ba1 B5 75.04(7) 1_655 2_677
B9 Ba1 B5 108.74(9) 1_655 2_677
O8 Ba1 B12 58.03(7) 1_654 1_655
O9 Ba1 B12 105.78(7) 2_677 1_655
O23 Ba1 B12 69.59(7) 1_655 1_655
O24 Ba1 B12 24.03(7) 1_655 1_655
O15 Ba1 B12 77.51(7) 2_677 1_655
O26 Ba1 B12 140.43(7) . 1_655
O3W Ba1 B12 125.65(8) . 1_655
O28 Ba1 B12 132.04(7) 2_676 1_655
O29 Ba1 B12 25.23(7) 1_655 1_655
B9 Ba1 B12 45.29(8) 1_655 1_655
B5 Ba1 B12 91.38(8) 2_677 1_655
O8 Ba1 H26 162.1(9) 1_654 .
O9 Ba1 H26 98.1(5) 2_677 .
O23 Ba1 H26 61.3(6) 1_655 .
O24 Ba1 H26 111.6(5) 1_655 .
O15 Ba1 H26 84.6(9) 2_677 .
O26 Ba1 H26 16.0(4) . .
O3W Ba1 H26 64.8(9) . .
O28 Ba1 H26 97.8(7) 2_676 .
O29 Ba1 H26 146.8(9) 1_655 .
B9 Ba1 H26 86.5(6) 1_655 .
B5 Ba1 H26 91.9(7) 2_677 .
B12 Ba1 H26 129.5(7) 1_655 .
O10 Ba2 O16 69.16(6) 1_655 1_655
O10 Ba2 O14 139.08(6) 1_655 2_677
O16 Ba2 O14 74.39(6) 1_655 2_677
O10 Ba2 O30 131.71(6) 1_655 2_677
O16 Ba2 O30 99.97(6) 1_655 2_677
O14 Ba2 O30 71.98(6) 2_677 2_677
O10 Ba2 O29 91.71(6) 1_655 2_677
O16 Ba2 O29 117.83(6) 1_655 2_677
O14 Ba2 O29 122.09(6) 2_677 2_677
O30 Ba2 O29 50.57(6) 2_677 2_677
O10 Ba2 O2 80.09(7) 1_655 1_655
O16 Ba2 O2 111.06(7) 1_655 1_655
O14 Ba2 O2 96.60(7) 2_677 1_655
O30 Ba2 O2 142.80(6) 2_677 1_655
O29 Ba2 O2 123.35(6) 2_677 1_655
O10 Ba2 O4 50.93(6) 1_655 1_655
O16 Ba2 O4 117.77(6) 1_655 1_655
O14 Ba2 O4 145.69(7) 2_677 1_655
O30 Ba2 O4 130.39(6) 2_677 1_655
O29 Ba2 O4 82.41(6) 2_677 1_655
O2 Ba2 O4 49.37(6) 1_655 1_655
O10 Ba2 O12 122.87(6) 1_655 .
O16 Ba2 O12 163.28(7) 1_655 .
O14 Ba2 O12 90.08(7) 2_677 .
O30 Ba2 O12 80.55(6) 2_677 .
O29 Ba2 O12 75.53(7) 2_677 .
O2 Ba2 O12 63.82(7) 1_655 .
O4 Ba2 O12 72.08(6) 1_655 .
O10 Ba2 O15 50.63(6) 1_655 1_655
O16 Ba2 O15 49.02(6) 1_655 1_655
O14 Ba2 O15 114.12(6) 2_677 1_655
O30 Ba2 O15 85.93(6) 2_677 1_655
O29 Ba2 O15 72.65(6) 2_677 1_655
O2 Ba2 O15 129.96(6) 1_655 1_655
O4 Ba2 O15 95.13(6) 1_655 1_655
O12 Ba2 O15 147.02(6) . 1_655
O10 Ba2 B3 24.90(7) 1_655 1_655
O16 Ba2 B3 93.11(8) 1_655 1_655
O14 Ba2 B3 151.59(8) 2_677 1_655
O30 Ba2 B3 136.13(8) 2_677 1_655
O29 Ba2 B3 86.32(8) 2_677 1_655
O2 Ba2 B3 63.66(8) 1_655 1_655
O4 Ba2 B3 26.04(7) 1_655 1_655
O12 Ba2 B3 98.00(8) . 1_655
O15 Ba2 B3 71.67(7) 1_655 1_655
O10 Ba2 B5 24.94(8) 1_655 1_655
O16 Ba2 B5 58.76(7) 1_655 1_655
O14 Ba2 B5 132.76(8) 2_677 1_655
O30 Ba2 B5 108.49(8) 2_677 1_655
O29 Ba2 B5 79.07(7) 2_677 1_655
O2 Ba2 B5 105.00(8) 1_655 1_655
O4 Ba2 B5 70.81(7) 1_655 1_655
O12 Ba2 B5 137.15(7) . 1_655
O15 Ba2 B5 25.99(7) 1_655 1_655
B3 Ba2 B5 46.08(9) 1_655 1_655
O10 Ba2 B7 63.59(7) 1_655 1_655
O16 Ba2 B7 25.46(8) 1_655 1_655
O14 Ba2 B7 90.32(8) 2_677 1_655
O30 Ba2 B7 86.42(8) 2_677 1_655
O29 Ba2 B7 92.60(8) 2_677 1_655
O2 Ba2 B7 129.83(8) 1_655 1_655
O4 Ba2 B7 113.97(7) 1_655 1_655
O12 Ba2 B7 166.16(8) . 1_655
O15 Ba2 B7 25.45(7) 1_655 1_655
B3 Ba2 B7 88.14(9) 1_655 1_655
B5 Ba2 B7 43.94(8) 1_655 1_655
O1W K1 O22 110.46(9) 2_568 2_467
O1W K1 O1W 78.49(9) 2_568 .
O22 K1 O1W 125.99(9) 2_467 .
O1W K1 O25 159.59(8) 2_568 2_567
O22 K1 O25 85.27(7) 2_467 2_567
O1W K1 O25 81.72(7) . 2_567
O1W K1 O18 80.75(8) 2_568 2_567
O22 K1 O18 162.84(8) 2_467 2_567
O1W K1 O18 67.88(7) . 2_567
O25 K1 O18 87.27(6) 2_567 2_567
O1W K1 O5 105.02(8) 2_568 .
O22 K1 O5 103.62(8) 2_467 .
O1W K1 O5 126.04(8) . .
O25 K1 O5 82.74(6) 2_567 .
O18 K1 O5 60.03(6) 2_567 .
O1W K1 O24 115.95(8) 2_568 2_567
O22 K1 O24 130.73(7) 2_467 2_567
O1W K1 O24 53.04(7) . 2_567
O25 K1 O24 45.90(6) 2_567 2_567
O18 K1 O24 46.04(6) 2_567 2_567
O5 K1 O24 79.93(6) . 2_567
O1W K1 O21 125.72(8) 2_568 2_467
O22 K1 O21 44.28(7) 2_467 2_467
O1W K1 O21 154.74(8) . 2_467
O25 K1 O21 74.59(6) 2_567 2_467
O18 K1 O21 118.70(7) 2_567 2_467
O5 K1 O21 59.86(6) . 2_467
O24 K1 O21 111.88(7) 2_567 2_467
O1W K1 B14 151.55(8) 2_568 2_567
O22 K1 B14 70.93(9) 2_467 2_567
O1W K1 B14 78.57(8) . 2_567
O25 K1 B14 21.82(7) 2_567 2_567
O18 K1 B14 105.69(8) 2_567 2_567
O5 K1 B14 102.01(8) . 2_567
O24 K1 B14 60.49(7) 2_567 2_567
O21 K1 B14 76.19(8) 2_467 2_567
O1W K1 K4 151.75(6) 2_568 2_567
O22 K1 K4 76.68(6) 2_467 2_567
O1W K1 K4 120.48(6) . 2_567
O25 K1 K4 42.28(4) 2_567 2_567
O18 K1 K4 87.43(5) 2_567 2_567
O5 K1 K4 47.40(5) . 2_567
O24 K1 K4 70.51(4) 2_567 2_567
O21 K1 K4 41.50(5) 2_467 2_567
B14 K1 K4 56.56(6) 2_567 2_567
O1W K1 K1 40.69(6) 2_568 2_568
O22 K1 K1 127.56(7) 2_467 2_568
O1W K1 K1 37.79(6) . 2_568
O25 K1 K1 119.36(5) 2_567 2_568
O18 K1 K1 69.44(5) 2_567 2_568
O5 K1 K1 123.61(6) . 2_568
O24 K1 K1 82.73(5) 2_567 2_568
O21 K1 K1 165.22(6) 2_467 2_568
B14 K1 K1 114.70(7) 2_567 2_568
K4 K1 K1 152.67(4) 2_567 2_568
O1W K1 H1W 93.3 2_568 .
O22 K1 H1W 128.2 2_467 .
O1W K1 H1W 17.2 . .
O25 K1 H1W 66.4 2_567 .
O18 K1 H1W 61.5 2_567 .
O5 K1 H1W 113.9 . .
O24 K1 H1W 36.5 2_567 .
O21 K1 H1W 141.0 2_467 .
B14 K1 H1W 67.4 2_567 .
K4 K1 H1W 103.5 2_567 .
K1 K1 H1W 53.1 2_568 .
O1W K1 H5 99.3(8) 2_568 .
O22 K1 H5 118.4(4) 2_467 .
O1W K1 H5 111.7(5) . .
O25 K1 H5 83.4(9) 2_567 .
O18 K1 H5 45.1(4) 2_567 .
O5 K1 H5 14.9(4) . .
O24 K1 H5 69.7(7) 2_567 .
O21 K1 H5 74.4(4) 2_467 .
B14 K1 H5 104.6(9) 2_567 .
K4 K1 H5 55.5(7) 2_567 .
K1 K1 H5 110.4(5) 2_568 .
H1W K1 H5 101.0 . .
O2W K2 O11 147.85(7) . 2_567
O2W K2 O10 135.97(7) . 2_567
O11 K2 O10 52.55(6) 2_567 2_567
O2W K2 O6 84.46(7) . 2_567
O11 K2 O6 93.02(7) 2_567 2_567
O10 K2 O6 51.59(6) 2_567 2_567
O2W K2 O2W 92.72(7) . 2_567
O11 K2 O2W 117.38(7) 2_567 2_567
O10 K2 O2W 74.28(7) 2_567 2_567
O6 K2 O2W 73.68(7) 2_567 2_567
O2W K2 O1 77.70(7) . 2_467
O11 K2 O1 76.84(7) 2_567 2_467
O10 K2 O1 125.10(7) 2_567 2_467
O6 K2 O1 122.63(7) 2_567 2_467
O2W K2 O1 159.36(7) 2_567 2_467
O2W K2 O5 90.34(7) . .
O11 K2 O5 111.13(7) 2_567 .
O10 K2 O5 119.98(6) 2_567 .
O6 K2 O5 139.47(7) 2_567 .
O2W K2 O5 66.44(7) 2_567 .
O1 K2 O5 95.07(7) 2_467 .
O2W K2 O19 75.77(7) . .
O11 K2 O19 75.86(7) 2_567 .
O10 K2 O19 81.64(6) 2_567 .
O6 K2 O19 57.84(6) 2_567 .
O2W K2 O19 130.78(7) 2_567 .
O1 K2 O19 64.98(6) 2_467 .
O5 K2 O19 157.47(7) . .
O2W K2 B6 148.87(9) . 2_567
O11 K2 B6 25.03(8) 2_567 2_567
O10 K2 B6 69.83(8) 2_567 2_567
O6 K2 B6 116.77(8) 2_567 2_567
O2W K2 B6 114.29(8) 2_567 2_567
O1 K2 B6 71.68(8) 2_467 2_567
O5 K2 B6 86.94(8) . 2_567
O19 K2 B6 95.82(8) . 2_567
O2W K2 B5 151.63(8) . 2_567
O11 K2 B5 26.54(7) 2_567 2_567
O10 K2 B5 26.04(7) 2_567 2_567
O6 K2 B5 71.88(8) 2_567 2_567
O2W K2 B5 95.31(8) 2_567 2_567
O1 K2 B5 101.76(8) 2_467 2_567
O5 K2 B5 117.78(8) . 2_567
O19 K2 B5 78.42(8) . 2_567
B6 K2 B5 45.56(9) 2_567 2_567
O2W K2 B3 110.89(8) . 2_567
O11 K2 B3 70.47(8) 2_567 2_567
O10 K2 B3 25.27(7) 2_567 2_567
O6 K2 B3 26.44(8) 2_567 2_567
O2W K2 B3 74.00(8) 2_567 2_567
O1 K2 B3 126.42(8) 2_467 2_567
O5 K2 B3 135.81(8) . 2_567
O19 K2 B3 66.57(7) . 2_567
B6 K2 B3 92.09(9) 2_567 2_567
B5 K2 B3 46.53(9) 2_567 2_567
O2W K2 O12 125.55(7) . 2_567
O11 K2 O12 43.97(6) 2_567 2_567
O10 K2 O12 93.65(6) 2_567 2_567
O6 K2 O12 136.12(7) 2_567 2_567
O2W K2 O12 127.49(7) 2_567 2_567
O1 K2 O12 51.46(6) 2_467 2_567
O5 K2 O12 77.72(7) . 2_567
O19 K2 O12 95.82(6) . 2_567
B6 K2 O12 24.15(8) 2_567 2_567
B5 K2 O12 68.49(7) 2_567 2_567
B3 K2 O12 114.33(8) 2_567 2_567
O2W K2 H3W 16.3 . .
O11 K2 H3W 140.5 2_567 .
O10 K2 H3W 151.3 2_567 .
O6 K2 H3W 99.8 2_567 .
O2W K2 H3W 102.1 2_567 .
O1 K2 H3W 64.7 2_467 .
O5 K2 H3W 82.2 . .
O19 K2 H3W 79.8 . .
B6 K2 H3W 133.6 2_567 .
B5 K2 H3W 157.8 2_567 .
B3 K2 H3W 126.1 2_567 .
O12 K2 H3W 109.8 2_567 .
O2W K2 H19 77.1(9) . .
O11 K2 H19 79.4(9) 2_567 .
O10 K2 H19 72.0(8) 2_567 .
O6 K2 H19 42.9(4) 2_567 .
O2W K2 H19 116.1(4) 2_567 .
O1 K2 H19 79.9(4) 2_467 .
O5 K2 H19 167.1(9) . .
O19 K2 H19 14.9(4) . .
B6 K2 H19 102.5(9) 2_567 .
B5 K2 H19 75.0(9) 2_567 .
B3 K2 H19 53.6(6) 2_567 .
O12 K2 H19 107.4(7) 2_567 .
H3W K2 H19 85.0 . .
O11 K3 O28 106.80(7) 1_554 2_676
O11 K3 O26 162.70(7) 1_554 .
O28 K3 O26 89.84(7) 2_676 .
O11 K3 O27 80.97(7) 1_554 2_676
O28 K3 O27 49.91(6) 2_676 2_676
O26 K3 O27 107.35(7) . 2_676
O11 K3 O19 79.77(7) 1_554 2_566
O28 K3 O19 131.17(7) 2_676 2_566
O26 K3 O19 92.99(8) . 2_566
O27 K3 O19 159.62(7) 2_676 2_566
O11 K3 O27 119.19(6) 1_554 .
O28 K3 O27 111.09(7) 2_676 .
O26 K3 O27 47.64(6) . .
O27 K3 O27 88.89(6) 2_676 .
O19 K3 O27 106.32(7) 2_566 .
O11 K3 O9 49.99(6) 1_554 1_554
O28 K3 O9 135.60(7) 2_676 1_554
O26 K3 O9 114.30(6) . 1_554
O27 K3 O9 86.44(6) 2_676 1_554
O19 K3 O9 86.28(7) 2_566 1_554
O27 K3 O9 69.74(6) . 1_554
O11 K3 O3W 125.23(7) 1_554 .
O28 K3 O3W 61.66(7) 2_676 .
O26 K3 O3W 66.69(7) . .
O27 K3 O3W 111.49(7) 2_676 .
O19 K3 O3W 75.02(7) 2_566 .
O27 K3 O3W 114.31(6) . .
O9 K3 O3W 161.27(7) 1_554 .
O11 K3 B4 67.11(7) 1_554 1_554
O28 K3 B4 156.57(9) 2_676 1_554
O26 K3 B4 95.73(8) . 1_554
O27 K3 B4 106.88(8) 2_676 1_554
O19 K3 B4 71.37(8) 2_566 1_554
O27 K3 B4 59.14(8) . 1_554
O9 K3 B4 23.92(7) 1_554 1_554
O3W K3 B4 141.01(8) . 1_554
O11 K3 B13 92.62(8) 1_554 2_676
O28 K3 B13 24.42(8) 2_676 2_676
O26 K3 B13 101.22(8) . 2_676
O27 K3 B13 25.68(7) 2_676 2_676
O19 K3 B13 149.59(9) 2_566 2_676
O27 K3 B13 103.10(8) . 2_676
O9 K3 B13 111.33(8) 1_554 2_676
O3W K3 B13 86.06(8) . 2_676
B4 K3 B13 132.55(9) 1_554 2_676
O11 K3 B5 24.65(7) 1_554 1_554
O28 K3 B5 125.63(8) 2_676 1_554
O26 K3 B5 138.71(8) . 1_554
O27 K3 B5 85.94(8) 2_676 1_554
O19 K3 B5 79.32(8) 2_566 1_554
O27 K3 B5 95.39(7) . 1_554
O9 K3 B5 25.67(7) 1_554 1_554
O3W K3 B5 145.01(8) . 1_554
B4 K3 B5 43.24(8) 1_554 1_554
B13 K3 B5 105.58(8) 2_676 1_554
O11 K3 B6 19.92(7) 1_554 1_554
O28 K3 B6 86.88(7) 2_676 1_554
O26 K3 B6 174.06(9) . 1_554
O27 K3 B6 66.79(8) 2_676 1_554
O19 K3 B6 92.89(8) 2_566 1_554
O27 K3 B6 129.44(7) . 1_554
O9 K3 B6 65.33(7) 1_554 1_554
O3W K3 B6 115.74(8) . 1_554
B4 K3 B6 85.41(8) 1_554 1_554
B13 K3 B6 73.92(8) 2_676 1_554
B5 K3 B6 42.17(8) 1_554 1_554
O21 K4 O25 86.53(8) 1_655 .
O21 K4 O13 111.32(7) 1_655 2_677
O25 K4 O13 81.70(7) . 2_677
O21 K4 O14 70.45(8) 1_655 2_677
O25 K4 O14 107.72(6) . 2_677
O13 K4 O14 50.60(6) 2_677 2_677
O21 K4 O30 131.55(8) 1_655 .
O25 K4 O30 51.39(6) . .
O13 K4 O30 87.82(6) 2_677 .
O14 K4 O30 137.85(7) 2_677 .
O21 K4 O12 103.52(8) 1_655 .
O25 K4 O12 163.06(7) . .
O13 K4 O12 106.56(7) 2_677 .
O14 K4 O12 88.64(7) 2_677 .
O30 K4 O12 113.19(6) . .
O21 K4 O13 148.96(7) 1_655 .
O25 K4 O13 121.02(6) . .
O13 K4 O13 88.35(6) 2_677 .
O14 K4 O13 109.50(7) 2_677 .
O30 K4 O13 70.36(6) . .
O12 K4 O13 46.31(6) . .
O21 K4 O5 67.53(8) 1_655 2_567
O25 K4 O5 86.11(7) . 2_567
O13 K4 O5 167.81(7) 2_677 2_567
O14 K4 O5 134.67(7) 2_677 2_567
O30 K4 O5 84.69(7) . 2_567
O12 K4 O5 85.27(7) . 2_567
O13 K4 O5 98.13(7) . 2_567
O21 K4 B7 89.30(9) 1_655 2_677
O25 K4 B7 93.46(7) . 2_677
O13 K4 B7 25.83(7) 2_677 2_677
O14 K4 B7 24.94(8) 2_677 2_677
O30 K4 B7 113.00(8) . 2_677
O12 K4 B7 100.17(8) . 2_677
O13 K4 B7 101.87(8) . 2_677
O5 K4 B7 156.82(8) 2_567 2_677
O21 K4 Ba2 79.46(7) 1_655 .
O25 K4 Ba2 150.73(5) . .
O13 K4 Ba2 79.72(5) 2_677 .
O14 K4 Ba2 43.31(4) 2_677 .
O30 K4 Ba2 148.97(5) . .
O12 K4 Ba2 46.09(5) . .
O13 K4 Ba2 80.89(4) . .
O5 K4 Ba2 111.40(5) 2_567 .
B7 K4 Ba2 61.07(6) 2_677 .
O21 K4 K1 53.59(7) 1_655 2_567
O25 K4 K1 44.35(5) . 2_567
O13 K4 K1 119.76(5) 2_677 2_567
O14 K4 K1 113.76(5) 2_677 2_567
O30 K4 K1 78.09(5) . 2_567
O12 K4 K1 132.96(6) . 2_567
O13 K4 K1 136.73(5) . 2_567
O5 K4 K1 49.15(5) 2_567 2_567
B7 K4 K1 117.61(6) 2_677 2_567
Ba2 K4 K1 132.66(2) . 2_567
O21 K4 K4 149.56(7) 1_655 2_677
O25 K4 K4 105.92(5) . 2_677
O13 K4 K4 46.09(5) 2_677 2_677
O14 K4 K4 79.25(5) 2_677 2_677
O30 K4 K4 74.47(5) . 2_677
O12 K4 K4 72.18(5) . 2_677
O13 K4 K4 42.26(4) . 2_677
O5 K4 K4 139.43(6) 2_567 2_677
B7 K4 K4 62.79(6) 2_677 2_677
Ba2 K4 K4 76.46(2) . 2_677
K1 K4 K4 149.18(3) 2_567 2_677
B1 O1 K2 149.81(19) . 2_467
B1 O1 H1 109(3) . .
K2 O1 H1 96(3) 2_467 .
B1 O2 Ba2 101.49(19) . 1_455
B1 O2 H2 111(3) . .
Ba2 O2 H2 134(3) 1_455 .
B2 O3 B1 119.0(3) . .
B1 O4 B3 124.6(3) . .
B1 O4 Ba2 97.80(17) . 1_455
B3 O4 Ba2 94.11(17) . 1_455
B2 O5 K4 132.3(2) . 2_567
B2 O5 K2 93.00(18) . .
K4 O5 K2 98.34(8) 2_567 .
B2 O5 K1 91.42(19) . .
K4 O5 K1 83.45(6) 2_567 .
K2 O5 K1 172.09(9) . .
B2 O5 H5 109(3) . .
K4 O5 H5 113(3) 2_567 .
K2 O5 H5 103(3) . .
K1 O5 H5 69(3) . .
B2 O6 B3 123.1(3) . .
B2 O6 K2 118.8(2) . 2_567
B3 O6 K2 97.22(16) . 2_567
B4 O7 B3 123.1(2) . .
B4 O8 B13 134.3(3) . 1_556
B4 O8 Ba1 115.53(19) . 1_456
B13 O8 Ba1 106.82(17) 1_556 1_456
B4 O9 B5 122.2(3) . .
B4 O9 Ba1 115.59(18) . 2_677
B5 O9 Ba1 102.42(16) . 2_677
B4 O9 K3 94.88(17) . 1_556
B5 O9 K3 94.56(16) . 1_556
Ba1 O9 K3 127.39(8) 2_677 1_556
B3 O10 B5 128.8(2) . .
B3 O10 Ba2 103.67(17) . 1_455
B5 O10 Ba2 104.01(17) . 1_455
B3 O10 K2 99.88(17) . 2_567
B5 O10 K2 97.31(17) . 2_567
Ba2 O10 K2 126.09(8) 1_455 2_567
B6 O11 B5 122.7(2) . .
B6 O11 K2 98.67(19) . 2_567
B5 O11 K2 100.48(18) . 2_567
B6 O11 K3 117.76(19) . 1_556
B5 O11 K3 106.85(16) . 1_556
K2 O11 K3 107.32(7) 2_567 1_556
B6 O12 Ba2 146.6(2) . .
B6 O12 K4 92.99(18) . .
Ba2 O12 K4 86.92(6) . .
B6 O12 K2 69.27(18) . 2_567
Ba2 O12 K2 144.17(9) . 2_567
K4 O12 K2 92.49(7) . 2_567
B6 O12 H12 112(4) . .
Ba2 O12 H12 93(3) . .
K4 O12 H12 132(4) . .
K2 O12 H12 62(3) 2_567 .
B6 O13 B7 116.5(2) . .
B6 O13 K4 133.79(19) . 2_677
B7 O13 K4 100.00(17) . 2_677
B6 O13 K4 92.45(19) . .
B7 O13 K4 121.24(17) . .
K4 O13 K4 91.65(6) 2_677 .
B7 O14 Ba2 126.04(19) . 2_677
B7 O14 K4 100.72(18) . 2_677
Ba2 O14 K4 92.83(7) 2_677 2_677
B7 O14 H14 113(3) . .
Ba2 O14 H14 118(3) 2_677 .
K4 O14 H14 92(4) 2_677 .
B7 O15 B5 118.8(2) . .
B7 O15 Ba1 134.77(19) . 2_677
B5 O15 Ba1 98.80(16) . 2_677
B7 O15 Ba2 94.18(17) . 1_455
B5 O15 Ba2 92.41(17) . 1_455
Ba1 O15 Ba2 109.30(6) 2_677 1_455
B8 O16 B7 136.3(3) . .
B8 O16 Ba2 117.09(19) . 1_455
B7 O16 Ba2 102.40(17) . 1_455
B8 O17 B9 123.6(2) . .
B10 O18 B9 120.1(2) . .
B10 O18 K1 130.1(2) . 2_567
B9 O18 K1 106.13(16) . 2_567
B10 O19 K3 135.5(2) . 2_566
B10 O19 K2 108.9(2) . .
K3 O19 K2 91.30(7) 2_566 .
B10 O19 H19 106(3) . .
K3 O19 H19 118(3) 2_566 .
K2 O19 H19 71(3) . .
B10 O20 B11 121.8(3) . .
B11 O21 K4 141.6(2) . 1_455
B11 O21 K1 92.5(2) . 2_467
K4 O21 K1 84.91(8) 1_455 2_467
B11 O21 H21 112(4) . .
K4 O21 H21 105(4) 1_455 .
K1 O21 H21 83(3) 2_467 .
B11 O22 K1 115.4(2) . 2_467
B11 O22 H22 106(4) . .
K1 O22 H22 134(4) 2_467 .
B11 O23 B9 126.1(2) . .
B11 O23 Ba1 126.71(18) . 1_455
B9 O23 Ba1 100.85(17) . 1_455
B9 O24 B12 128.4(2) . .
B9 O24 Ba1 100.25(17) . 1_455
B12 O24 Ba1 105.28(17) . 1_455
B9 O24 K1 94.79(17) . 2_567
B12 O24 K1 94.41(17) . 2_567
Ba1 O24 K1 138.83(8) 1_455 2_567
B14 O25 B12 121.9(2) . .
B14 O25 K4 120.24(19) . .
B12 O25 K4 101.69(16) . .
B14 O25 K1 106.36(19) . 2_567
B12 O25 K1 109.50(17) . 2_567
K4 O25 K1 93.37(6) . 2_567
B14 O26 Ba1 147.2(2) . .
B14 O26 K3 93.59(18) . .
Ba1 O26 K3 90.42(6) . .
B14 O26 H26 115(3) . .
Ba1 O26 H26 89(3) . .
K3 O26 H26 122(3) . .
B14 O27 B13 117.6(3) . .
B14 O27 K3 134.0(2) . 2_676
B13 O27 K3 97.91(17) . 2_676
B14 O27 K3 92.24(19) . .
B13 O27 K3 123.70(17) . .
K3 O27 K3 91.11(6) 2_676 .
B13 O28 K3 103.28(17) . 2_676
B13 O28 Ba1 126.43(19) . 2_676
K3 O28 Ba1 90.82(7) 2_676 2_676
B13 O28 H28 112(3) . .
K3 O28 H28 94(3) 2_676 .
Ba1 O28 H28 118(3) 2_676 .
B13 O29 B12 119.7(2) . .
B13 O29 Ba2 133.03(19) . 2_677
B12 O29 Ba2 101.64(16) . 2_677
B13 O29 Ba1 92.83(17) . 1_455
B12 O29 Ba1 92.49(16) . 1_455
Ba2 O29 Ba1 107.60(6) 2_677 1_455
B8 O30 B12 123.3(3) . .
B8 O30 Ba2 108.97(18) . 2_677
B12 O30 Ba2 101.13(16) . 2_677
B8 O30 K4 99.04(17) . .
B12 O30 K4 98.09(16) . .
Ba2 O30 K4 128.37(8) 2_677 .
K1 O1W K1 101.51(9) 2_568 .
K1 O1W H1W 146.5 2_568 .
K1 O1W H1W 61.3 . .
K1 O1W H2W 105.4 2_568 .
K1 O1W H2W 140.2 . .
H1W O1W H2W 105.1 . .
K2 O2W K2 87.28(7) . 2_567
K2 O2W H3W 104.0 . .
K2 O2W H3W 125.5 2_567 .
K2 O2W H4W 144.3 . .
K2 O2W H4W 92.3 2_567 .
H3W O2W H4W 105.1 . .
Ba1 O3W K3 84.43(7) . .
Ba1 O3W H5W 103.0 . .
K3 O3W H5W 95.4 . .
Ba1 O3W H6W 151.8 . .
K3 O3W H6W 91.5 . .
H5W O3W H6W 105.1 . .

loop_
_geom_bond_atom_site_label_1
_geom_bond_atom_site_label_2
_geom_bond_distance
_geom_bond_site_symmetry_2
B1 O4 1.449(4) .
B1 O1 1.469(4) .
B1 O2 1.483(4) .
B1 O3 1.498(4) .
B1 Ba2 3.411(4) 1_455
B2 O6 1.354(4) .
B2 O3 1.360(4) .
B2 O5 1.390(4) .
B3 O10 1.449(4) .
B3 O7 1.467(4) .
B3 O4 1.471(4) .
B3 O6 1.500(4) .
B3 K2 3.342(4) 2_567
B3 Ba2 3.343(3) 1_455
B4 O8 1.356(4) .
B4 O7 1.363(4) .
B4 O9 1.377(4) .
B4 K3 3.385(3) 1_556
B5 O10 1.458(4) .
B5 O15 1.472(4) .
B5 O9 1.492(4) .
B5 O11 1.497(4) .
B5 K2 3.294(4) 2_567
B5 Ba2 3.355(3) 1_455
B5 Ba1 3.383(4) 2_677
B5 K3 3.435(3) 1_556
B6 O13 1.353(4) .
B6 O11 1.360(4) .
B6 O12 1.390(4) .
B6 K2 3.178(4) 2_567
B6 K3 3.533(4) 1_556
B7 O14 1.452(4) .
B7 O15 1.460(4) .
B7 O16 1.492(4) .
B7 O13 1.497(4) .
B7 K4 3.383(4) 2_677
B7 Ba2 3.389(4) 1_455
B8 O16 1.350(4) .
B8 O17 1.363(4) .
B8 O30 1.379(4) .
B8 Ba2 3.482(4) 2_677
B9 O24 1.454(4) .
B9 O23 1.455(4) .
B9 O17 1.483(4) .
B9 O18 1.503(4) .
B9 Ba1 3.349(3) 1_455
B10 O18 1.360(4) .
B10 O20 1.367(4) .
B10 O19 1.381(4) .
B11 O21 1.445(5) .
B11 O23 1.446(4) .
B11 O22 1.497(4) .
B11 O20 1.500(4) .
B12 O24 1.457(4) .
B12 O29 1.473(4) .
B12 O30 1.495(4) .
B12 O25 1.500(4) .
B12 Ba2 3.401(4) 2_677
B12 Ba1 3.453(3) 1_455
B13 O28 1.450(4) .
B13 O29 1.459(4) .
B13 O8 1.486(4) 1_554
B13 O27 1.494(4) .
B13 K3 3.414(4) 2_676
B13 Ba1 3.454(3) 1_455
B14 O25 1.352(4) .
B14 O27 1.356(4) .
B14 O26 1.397(4) .
B14 K1 3.488(4) 2_567
Ba1 O8 2.717(2) 1_654
Ba1 O9 2.732(2) 2_677
Ba1 O23 2.755(2) 1_655
Ba1 O24 2.770(2) 1_655
Ba1 O15 2.829(2) 2_677
Ba1 O26 2.848(2) .
Ba1 O3W 2.895(3) .
Ba1 O28 2.902(2) 2_676
Ba1 O29 3.059(2) 1_655
Ba1 B9 3.349(3) 1_655
Ba1 B5 3.383(4) 2_677
Ba1 B12 3.453(3) 1_655
Ba1 H26 2.96(4) .
Ba2 O10 2.689(2) 1_655
Ba2 O16 2.739(2) 1_655
Ba2 O14 2.769(2) 2_677
Ba2 O30 2.780(2) 2_677
Ba2 O29 2.783(2) 2_677
Ba2 O2 2.790(2) 1_655
Ba2 O4 2.898(2) 1_655
Ba2 O12 2.909(2) .
Ba2 O15 2.954(2) 1_655
Ba2 B3 3.343(3) 1_655
Ba2 B5 3.355(3) 1_655
Ba2 B7 3.389(4) 1_655
K1 O1W 2.652(3) 2_568
K1 O22 2.756(3) 2_467
K1 O1W 2.822(3) .
K1 O25 2.857(2) 2_567
K1 O18 2.935(2) 2_567
K1 O5 3.107(3) .
K1 O24 3.229(2) 2_567
K1 O21 3.297(3) 2_467
K1 B14 3.488(4) 2_567
K1 K4 4.0804(13) 2_567
K1 K1 4.2413(18) 2_568
K1 H1W 2.5258 .
K1 H5 2.92(4) .
K2 O2W 2.615(3) .
K2 O11 2.674(2) 2_567
K2 O10 2.774(2) 2_567
K2 O6 2.804(2) 2_567
K2 O2W 2.808(3) 2_567
K2 O1 2.960(2) 2_467
K2 O5 3.046(3) .
K2 O19 3.134(3) .
K2 B6 3.178(4) 2_567
K2 B5 3.294(4) 2_567
K2 B3 3.342(4) 2_567
K2 H3W 2.9389 .
K2 H19 2.98(5) .
K3 O11 2.688(2) 1_554
K3 O28 2.775(2) 2_676
K3 O26 2.850(2) .
K3 O27 2.871(2) 2_676
K3 O19 2.902(3) 2_566
K3 O27 2.903(2) .
K3 O9 2.977(2) 1_554
K3 O3W 3.119(3) .
K3 B4 3.385(3) 1_554
K3 B13 3.414(4) 2_676
K3 B5 3.435(3) 1_554
K3 B6 3.533(4) 1_554
K4 O21 2.715(3) 1_655
K4 O25 2.750(2) .
K4 O13 2.785(2) 2_677
K4 O14 2.797(2) 2_677
K4 O30 2.838(2) .
K4 O12 2.953(2) .
K4 O13 2.984(2) .
K4 O5 3.023(3) 2_567
K4 B7 3.383(4) 2_677
K4 K1 4.0804(13) 2_567
K4 K4 4.1398(16) 2_677
O1 K2 2.960(2) 2_467
O1 H1 0.797(19) .
O2 Ba2 2.790(2) 1_455
O2 H2 0.812(19) .
O4 Ba2 2.898(2) 1_455
O5 K4 3.023(3) 2_567
O5 H5 0.803(19) .
O6 K2 2.804(2) 2_567
O8 B13 1.486(4) 1_556
O8 Ba1 2.717(2) 1_456
O9 Ba1 2.732(2) 2_677
O9 K3 2.977(2) 1_556
O10 Ba2 2.689(2) 1_455
O10 K2 2.774(2) 2_567
O11 K2 2.674(2) 2_567
O11 K3 2.688(2) 1_556
O12 K2 3.391(3) 2_567
O12 H12 0.794(19) .
O13 K4 2.785(2) 2_677
O14 Ba2 2.769(2) 2_677
O14 K4 2.797(2) 2_677
O14 H14 0.822(19) .
O15 Ba1 2.829(2) 2_677
O15 Ba2 2.954(2) 1_455
O16 Ba2 2.739(2) 1_455
O18 K1 2.935(2) 2_567
O19 K3 2.902(3) 2_566
O19 H19 0.809(19) .
O21 K4 2.714(3) 1_455
O21 K1 3.297(3) 2_467
O21 H21 0.805(19) .
O22 K1 2.756(3) 2_467
O22 H22 0.794(19) .
O23 Ba1 2.755(2) 1_455
O24 Ba1 2.770(2) 1_455
O24 K1 3.229(2) 2_567
O25 K1 2.857(2) 2_567
O26 H26 0.816(19) .
O27 K3 2.871(2) 2_676
O28 K3 2.775(2) 2_676
O28 Ba1 2.902(2) 2_676
O28 H28 0.83(5) .
O29 Ba2 2.783(2) 2_677
O29 Ba1 3.059(2) 1_455
O30 Ba2 2.780(2) 2_677
O1W K1 2.652(3) 2_568
O1W H1W 0.8499 .
O1W H2W 0.8501 .
O2W K2 2.808(3) 2_567
O2W H3W 0.8499 .
O2W H4W 0.8500 .
O3W H5W 0.8500 .
O3W H6W 0.8499 .

loop_
_geom_hbond_atom_site_label_D
_geom_hbond_atom_site_label_H
_geom_hbond_atom_site_label_A
_geom_hbond_distance_DH
_geom_hbond_distance_HA
_geom_hbond_distance_DA
_geom_hbond_angle_DHA
_geom_hbond_site_symmetry_A
O12 H12 O2 0.794(19) 2.64(5) 3.014(3) 111(4) 1_655
O12 H12 O1 0.794(19) 2.01(2) 2.785(3) 164(5) 1_655
O26 H26 O22 0.816(19) 1.90(2) 2.696(4) 165(5) 1_655
O28 H28 O4 0.83(5) 2.10(5) 2.914(3) 166(4) 2_577
O14 H14 O21 0.822(19) 2.65(4) 3.180(4) 124(4) 2_577
O14 H14 O17 0.822(19) 2.59(4) 3.021(3) 114(4) 2_577
O14 H14 O23 0.822(19) 2.22(2) 3.037(3) 174(4) 2_577
O21 H21 O3 0.805(19) 2.10(2) 2.890(3) 168(5) 2_467
O2 H2 O3 0.812(19) 2.25(2) 3.057(3) 173(5) 2_467
O1 H1 O20 0.797(19) 2.35(2) 3.143(3) 174(5) 2_467
O3W H6W O20 0.85 1.94 2.791(3) 175.9 2_566
O3W H5W O7 0.85 2.52 3.147(3) 131.1 1_654
O3W H5W O4 0.85 2.18 3.011(3) 166.2 1_654
O1W H2W O7 0.85 1.93 2.777(3) 177.6 2_568
O5 H5 O18 0.803(19) 2.25(2) 3.026(3) 164(4) 2_567
O19 H19 O6 0.809(19) 2.12(2) 2.886(3) 158(4) 2_567
O2W H4W O17 0.85 1.89 2.725(3) 166.5 .
O2W H3W O2 0.85 1.90 2.737(3) 166.2 .
